data_7022160
loop_
_publ_author_name
'Du, Gaixia'
'Wei, Yanling'
'Zhang, Wei'
'Dong, Yuping'
'Lin, Zhengguo'
'He, Huan'
'Zhang, Shaowen'
'Li, Xiaofang'

_publ_section_title
;
 Bis(imino)diphenylamido rare-earth metal dialkyl complexes: synthesis,
 structure, and catalytic activity in living ring-opening \e-caprolactone
 polymerization and copolymerization with \g-butyrolactone.
;
_journal_issue 4
_journal_name_full 'Dalton transactions (Cambridge, England : 2003)'
_journal_page_first 1278
_journal_page_last 1286
_journal_paper_doi 10.1039/c2dt31932b
_journal_volume 42
_journal_year 2013
_chemical_formula_sum 'C53 H74 N3 Sc Si2'
_chemical_formula_weight 854.29
_chemical_name_systematic
;
?
;
_space_group_IT_number 14
_symmetry_cell_setting monoclinic
_symmetry_space_group_name_Hall '-P 2ybc'
_symmetry_space_group_name_H-M 'P 1 21/c 1'
_atom_sites_solution_hydrogens geom
_atom_sites_solution_primary direct
_atom_sites_solution_secondary difmap
_audit_creation_method SHELXL-97
_cell_angle_alpha 90.00
_cell_angle_beta 97.225(5)
_cell_angle_gamma 90.00
_cell_formula_units_Z 4
_cell_length_a 13.661(2)
_cell_length_b 18.871(3)
_cell_length_c 20.672(3)
_cell_measurement_reflns_used 9893
_cell_measurement_temperature 173(2)
_cell_measurement_theta_max 26.71
_cell_measurement_theta_min 2.19
_cell_volume 5286.9(14)
_computing_cell_refinement 'Bruker SMART'
_computing_data_collection 'Bruker SMART'
_computing_data_reduction 'Bruker SAINT'
_computing_molecular_graphics 'Bruker SHELXTL'
_computing_publication_material 'Bruker SHELXTL'
_computing_structure_refinement 'SHELXL-97 (Sheldrick, 1997)'
_computing_structure_solution 'SHELXS-97 (Sheldrick, 1990)'
_diffrn_ambient_temperature 173(2)
_diffrn_measured_fraction_theta_full 1.000
_diffrn_measured_fraction_theta_max 1.000
_diffrn_measurement_device_type 'CCD area detector'
_diffrn_measurement_method 'phi and omega scans'
_diffrn_radiation_monochromator graphite
_diffrn_radiation_source 'fine-focus sealed tube'
_diffrn_radiation_type MoK\a
_diffrn_radiation_wavelength 0.71073
_diffrn_reflns_av_R_equivalents 0.0446
_diffrn_reflns_av_sigmaI/netI 0.0324
_diffrn_reflns_limit_h_max 16
_diffrn_reflns_limit_h_min -16
_diffrn_reflns_limit_k_max 22
_diffrn_reflns_limit_k_min -22
_diffrn_reflns_limit_l_max 23
_diffrn_reflns_limit_l_min -24
_diffrn_reflns_number 58700
_diffrn_reflns_theta_full 25.02
_diffrn_reflns_theta_max 25.02
_diffrn_reflns_theta_min 2.01
_exptl_absorpt_coefficient_mu 0.219
_exptl_absorpt_correction_T_max 0.9273
_exptl_absorpt_correction_T_min 0.9079
_exptl_absorpt_correction_type multi-scan
_exptl_absorpt_process_details SADABS
_exptl_crystal_density_diffrn 1.073
_exptl_crystal_density_meas 0
_exptl_crystal_density_method 'not measured'
_exptl_crystal_F_000 1848
_exptl_crystal_size_max 0.45
_exptl_crystal_size_mid 0.40
_exptl_crystal_size_min 0.35
_refine_diff_density_max 0.302
_refine_diff_density_min -0.283
_refine_diff_density_rms 0.040
_refine_ls_extinction_method none
_refine_ls_goodness_of_fit_ref 1.055
_refine_ls_hydrogen_treatment constr
_refine_ls_matrix_type full
_refine_ls_number_parameters 579
_refine_ls_number_reflns 9346
_refine_ls_number_restraints 0
_refine_ls_restrained_S_all 1.055
_refine_ls_R_factor_all 0.0648
_refine_ls_R_factor_gt 0.0446
_refine_ls_shift/su_max 0.001
_refine_ls_shift/su_mean 0.000
_refine_ls_structure_factor_coef Fsqd
_refine_ls_weighting_details 'calc w=1/[\s^2^(Fo^2^)+(0.0458P)^2^+3.0615P] where P=(Fo^2^+2Fc^2^)/3'
_refine_ls_weighting_scheme calc
_refine_ls_wR_factor_gt 0.1060
_refine_ls_wR_factor_ref 0.1232
_reflns_number_gt 7138
_reflns_number_total 9346
_reflns_threshold_expression >2sigma(I)
_cod_data_source_file c2dt31932b.txt
_cod_data_source_block 1
_cod_depositor_comments
;
The following automatic conversions were performed:

'_symmetry_cell_setting' value 'Monoclinic' changed to 'monoclinic'
according to /home/saulius/struct/CIF-dictionaries/cif_core.dic
dictionary named 'cif_core.dic' version 2.4.2 from
2011-04-26.

'_refine_ls_hydrogen_treatment' value 'Constr' changed
to 'constr' according to
/home/saulius/struct/CIF-dictionaries/cif_core.dic dictionary named
'cif_core.dic' version 2.4.2 from 2011-04-26.

Automatic conversion script
Id: cif_fix_values 1891 2012-01-12 08:04:46Z andrius 
;
_cod_original_sg_symbol_H-M P2(1)/c
_cod_database_code 7022160

loop_
_symmetry_equiv_pos_as_xyz
'x, y, z'
'-x, y+1/2, -z+1/2'
'-x, -y, -z'
'x, -y-1/2, z-1/2'

loop_
_atom_site_label
_atom_site_type_symbol
_atom_site_fract_x
_atom_site_fract_y
_atom_site_fract_z
_atom_site_U_iso_or_equiv
_atom_site_adp_type
_atom_site_occupancy
_atom_site_symmetry_multiplicity
_atom_site_calc_flag
_atom_site_refinement_flags
_atom_site_disorder_assembly
_atom_site_disorder_group
Sc1 Sc 0.24146(3) 0.65182(2) 0.293822(18) 0.03087(11) Uani 1 1 d . . .
N1 N 0.40464(11) 0.65071(9) 0.27008(8) 0.0342(4) Uani 1 1 d . . .
N2 N 0.22388(12) 0.66823(10) 0.19053(8) 0.0373(4) Uani 1 1 d . . .
N3 N 0.07366(12) 0.67616(10) 0.27114(8) 0.0387(4) Uani 1 1 d . . .
Si1 Si 0.27030(5) 0.48867(4) 0.39525(3) 0.04760(18) Uani 1 1 d . . .
Si2 Si 0.28092(5) 0.81763(4) 0.38895(4) 0.05178(19) Uani 1 1 d . . .
C1 C 0.22488(16) 0.53859(12) 0.32052(11) 0.0429(5) Uani 1 1 d . A .
H1A H 0.1527 0.5305 0.3147 0.051 Uiso 1 1 calc R . .
H1B H 0.2504 0.5119 0.2850 0.051 Uiso 1 1 calc R . .
C2 C 0.3186(3) 0.39910(18) 0.37535(19) 0.1055(13) Uani 1 1 d . A .
H2A H 0.3214 0.3684 0.4138 0.158 Uiso 1 1 calc R . .
H2B H 0.3850 0.4042 0.3626 0.158 Uiso 1 1 calc R . .
H2C H 0.2747 0.3780 0.3393 0.158 Uiso 1 1 calc R . .
C3 C 0.3722(2) 0.53323(18) 0.44780(15) 0.0786(9) Uani 1 1 d . A .
H3A H 0.3519 0.5814 0.4579 0.118 Uiso 1 1 calc R . .
H3B H 0.4307 0.5355 0.4249 0.118 Uiso 1 1 calc R . .
H3C H 0.3878 0.5064 0.4884 0.118 Uiso 1 1 calc R . .
C4 C 0.1687(8) 0.4659(14) 0.4428(8) 0.075(3) Uani 0.69(6) 1 d P A 1
H4A H 0.1459 0.5088 0.4630 0.113 Uiso 0.69(6) 1 calc PR A 1
H4B H 0.1923 0.4316 0.4769 0.113 Uiso 0.69(6) 1 calc PR A 1
H4C H 0.1139 0.4451 0.4138 0.113 Uiso 0.69(6) 1 calc PR A 1
C4' C 0.175(2) 0.496(3) 0.458(2) 0.075(6) Uani 0.31(6) 1 d P A 2
H4'D H 0.1723 0.5452 0.4732 0.113 Uiso 0.31(6) 1 calc PR A 2
H4'E H 0.1961 0.4652 0.4957 0.113 Uiso 0.31(6) 1 calc PR A 2
H4'F H 0.1100 0.4813 0.4377 0.113 Uiso 0.31(6) 1 calc PR A 2
C5 C 0.26555(16) 0.72080(12) 0.38159(11) 0.0437(5) Uani 1 1 d . . .
H5A H 0.2098 0.7098 0.4062 0.052 Uiso 1 1 calc R . .
H5B H 0.3249 0.7010 0.4078 0.052 Uiso 1 1 calc R . .
C6 C 0.3189(3) 0.85474(17) 0.31196(18) 0.0881(10) Uani 1 1 d . . .
H6A H 0.3825 0.8343 0.3044 0.132 Uiso 1 1 calc R . .
H6B H 0.3253 0.9063 0.3158 0.132 Uiso 1 1 calc R . .
H6C H 0.2689 0.8430 0.2753 0.132 Uiso 1 1 calc R . .
C7 C 0.3787(3) 0.84699(18) 0.45558(18) 0.0911(11) Uani 1 1 d . . .
H7A H 0.3661 0.8257 0.4970 0.137 Uiso 1 1 calc R . .
H7B H 0.3774 0.8987 0.4593 0.137 Uiso 1 1 calc R . .
H7C H 0.4435 0.8318 0.4453 0.137 Uiso 1 1 calc R . .
C8 C 0.1641(2) 0.86155(16) 0.40613(16) 0.0739(9) Uani 1 1 d . . .
H8A H 0.1107 0.8495 0.3717 0.111 Uiso 1 1 calc R . .
H8B H 0.1734 0.9130 0.4075 0.111 Uiso 1 1 calc R . .
H8C H 0.1470 0.8451 0.4483 0.111 Uiso 1 1 calc R . .
C9 C 0.48057(14) 0.60128(12) 0.29853(11) 0.0384(5) Uani 1 1 d . . .
C10 C 0.48573(17) 0.53539(13) 0.26775(12) 0.0490(6) Uani 1 1 d . . .
C11 C 0.5589(2) 0.48854(14) 0.29397(15) 0.0625(7) Uani 1 1 d . . .
H11 H 0.5633 0.4431 0.2749 0.075 Uiso 1 1 calc R . .
C12 C 0.6253(2) 0.50706(16) 0.34732(15) 0.0660(8) Uani 1 1 d . . .
H12 H 0.6752 0.4745 0.3642 0.079 Uiso 1 1 calc R . .
C13 C 0.61946(17) 0.57196(15) 0.37599(13) 0.0571(7) Uani 1 1 d . . .
H13 H 0.6661 0.5839 0.4124 0.069 Uiso 1 1 calc R . .
C14 C 0.54661(15) 0.62128(13) 0.35310(11) 0.0434(5) Uani 1 1 d . . .
C15 C 0.41874(19) 0.51715(14) 0.20484(13) 0.0576(7) Uani 1 1 d . . .
H15 H 0.3582 0.5471 0.2037 0.069 Uiso 1 1 calc R . .
C16 C 0.3852(3) 0.43984(17) 0.20001(19) 0.0897(11) Uani 1 1 d . . .
H16A H 0.4422 0.4092 0.1963 0.135 Uiso 1 1 calc R . .
H16B H 0.3364 0.4337 0.1614 0.135 Uiso 1 1 calc R . .
H16C H 0.3556 0.4270 0.2392 0.135 Uiso 1 1 calc R . .
C17 C 0.4690(2) 0.53655(19) 0.14478(15) 0.0796(9) Uani 1 1 d . . .
H17A H 0.4863 0.5870 0.1464 0.119 Uiso 1 1 calc R . .
H17B H 0.4237 0.5269 0.1051 0.119 Uiso 1 1 calc R . .
H17C H 0.5289 0.5081 0.1445 0.119 Uiso 1 1 calc R . .
C18 C 0.54307(17) 0.69327(13) 0.38504(12) 0.0499(6) Uani 1 1 d . . .
H18 H 0.4752 0.7128 0.3728 0.060 Uiso 1 1 calc R . .
C19 C 0.5613(2) 0.68969(18) 0.45935(14) 0.0773(9) Uani 1 1 d . . .
H19A H 0.5157 0.6555 0.4751 0.116 Uiso 1 1 calc R . .
H19B H 0.5505 0.7366 0.4776 0.116 Uiso 1 1 calc R . .
H19C H 0.6294 0.6747 0.4731 0.116 Uiso 1 1 calc R . .
C20 C 0.6159(2) 0.74502(16) 0.36020(16) 0.0784(9) Uani 1 1 d . . .
H20A H 0.6831 0.7267 0.3705 0.118 Uiso 1 1 calc R . .
H20B H 0.6109 0.7912 0.3813 0.118 Uiso 1 1 calc R . .
H20C H 0.6003 0.7504 0.3129 0.118 Uiso 1 1 calc R . .
C21 C 0.43434(15) 0.69176(12) 0.22676(11) 0.0394(5) Uani 1 1 d . . .
H21 H 0.5036 0.6943 0.2260 0.047 Uiso 1 1 calc R . .
C22 C 0.37426(15) 0.73440(11) 0.17916(10) 0.0378(5) Uani 1 1 d . . .
C23 C 0.42238(18) 0.78719(13) 0.14634(12) 0.0507(6) Uani 1 1 d . . .
H23 H 0.4896 0.7977 0.1607 0.061 Uiso 1 1 calc R . .
C24 C 0.3749(2) 0.82344(14) 0.09472(13) 0.0581(7) Uani 1 1 d . . .
H24 H 0.4075 0.8602 0.0745 0.070 Uiso 1 1 calc R . .
C25 C 0.2778(2) 0.80564(15) 0.07211(12) 0.0594(7) Uani 1 1 d . . .
H25 H 0.2445 0.8299 0.0355 0.071 Uiso 1 1 calc R . .
C26 C 0.22922(18) 0.75360(14) 0.10182(11) 0.0513(6) Uani 1 1 d . . .
H26 H 0.1634 0.7418 0.0847 0.062 Uiso 1 1 calc R . .
C27 C 0.27477(15) 0.71739(12) 0.15711(10) 0.0375(5) Uani 1 1 d . . .
C28 C 0.16249(15) 0.61928(12) 0.15522(10) 0.0395(5) Uani 1 1 d . . .
C29 C 0.18887(18) 0.58651(14) 0.09862(11) 0.0525(6) Uani 1 1 d . . .
H29 H 0.2461 0.6021 0.0810 0.063 Uiso 1 1 calc R . .
C30 C 0.1335(2) 0.53245(16) 0.06848(13) 0.0646(7) Uani 1 1 d . . .
H30 H 0.1540 0.5106 0.0310 0.077 Uiso 1 1 calc R . .
C31 C 0.0480(2) 0.50913(16) 0.09161(14) 0.0666(8) Uani 1 1 d . . .
H31 H 0.0113 0.4708 0.0710 0.080 Uiso 1 1 calc R . .
C32 C 0.01763(19) 0.54202(15) 0.14425(13) 0.0575(7) Uani 1 1 d . . .
H32 H -0.0423 0.5274 0.1590 0.069 Uiso 1 1 calc R . .
C33 C 0.07293(15) 0.59730(12) 0.17746(11) 0.0416(5) Uani 1 1 d . . .
C34 C 0.02816(15) 0.63756(13) 0.22565(11) 0.0437(5) Uani 1 1 d . . .
H34 H -0.0417 0.6352 0.2234 0.052 Uiso 1 1 calc R . .
C35 C 0.01017(15) 0.72550(13) 0.30033(12) 0.0456(6) Uani 1 1 d . . .
C36 C -0.01310(18) 0.78980(15) 0.26758(14) 0.0597(7) Uani 1 1 d . . .
C37 C -0.0793(2) 0.83504(17) 0.29278(18) 0.0781(9) Uani 1 1 d . . .
H37 H -0.0971 0.8785 0.2712 0.094 Uiso 1 1 calc R . .
C38 C -0.1193(2) 0.81792(19) 0.34823(18) 0.0825(10) Uani 1 1 d . . .
H38 H -0.1656 0.8489 0.3641 0.099 Uiso 1 1 calc R . .
C39 C -0.0928(2) 0.75610(18) 0.38110(15) 0.0706(8) Uani 1 1 d . . .
H39 H -0.1197 0.7458 0.4202 0.085 Uiso 1 1 calc R . .
C40 C -0.02688(16) 0.70794(14) 0.35821(12) 0.0509(6) Uani 1 1 d . . .
C41 C 0.0315(2) 0.81027(17) 0.20682(16) 0.0769(9) Uani 1 1 d . . .
H41 H 0.0938 0.7824 0.2068 0.092 Uiso 1 1 calc R . .
C42 C -0.0362(3) 0.7906(2) 0.14463(18) 0.1100(14) Uani 1 1 d . . .
H42A H -0.0471 0.7393 0.1435 0.165 Uiso 1 1 calc R . .
H42B H -0.0052 0.8049 0.1064 0.165 Uiso 1 1 calc R . .
H42C H -0.0996 0.8150 0.1442 0.165 Uiso 1 1 calc R . .
C43 C 0.0595(3) 0.8893(2) 0.2057(2) 0.1168(15) Uani 1 1 d . . .
H43A H -0.0005 0.9182 0.2027 0.175 Uiso 1 1 calc R . .
H43B H 0.0942 0.8987 0.1679 0.175 Uiso 1 1 calc R . .
H43C H 0.1025 0.9012 0.2458 0.175 Uiso 1 1 calc R . .
C44 C -0.00033(18) 0.63973(15) 0.39416(12) 0.0555(7) Uani 1 1 d . . .
H44 H 0.0637 0.6230 0.3809 0.067 Uiso 1 1 calc R . .
C45 C -0.0773(2) 0.58178(18) 0.37515(16) 0.0815(9) Uani 1 1 d . . .
H45A H -0.1419 0.5976 0.3855 0.122 Uiso 1 1 calc R . .
H45B H -0.0580 0.5384 0.3995 0.122 Uiso 1 1 calc R . .
H45C H -0.0812 0.5723 0.3283 0.122 Uiso 1 1 calc R . .
C46 C 0.0148(3) 0.6491(2) 0.46831(14) 0.0849(10) Uani 1 1 d . . .
H46A H 0.0590 0.6893 0.4798 0.127 Uiso 1 1 calc R . .
H46B H 0.0440 0.6060 0.4888 0.127 Uiso 1 1 calc R . .
H46C H -0.0490 0.6581 0.4838 0.127 Uiso 1 1 calc R . .
C47 C 0.708(6) 0.620(3) 0.0918(7) 0.099(10) Uani 0.66(19) 1 d P B 1
C47' C 0.750(11) 0.641(5) 0.0912(14) 0.099(19) Uani 0.34(19) 1 d P B 2
C48 C 0.7112(4) 0.6913(3) 0.1208(3) 0.1241(16) Uani 1 1 d . . .
H48 H 0.7073 0.7322 0.0938 0.149 Uiso 1 1 calc R B 1
C49 C 0.7200(3) 0.6979(2) 0.1867(3) 0.1061(12) Uani 1 1 d . B .
H49 H 0.7148 0.7432 0.2060 0.127 Uiso 1 1 calc R . .
C50 C 0.7360(3) 0.6410(3) 0.2239(2) 0.1003(12) Uani 1 1 d . . .
H50 H 0.7413 0.6456 0.2700 0.120 Uiso 1 1 calc R B .
C51 C 0.7447(3) 0.5771(3) 0.1971(3) 0.1028(13) Uani 1 1 d . B .
H51 H 0.7571 0.5368 0.2245 0.123 Uiso 1 1 calc R . .
C52 C 0.7363(3) 0.5690(2) 0.1321(3) 0.1095(13) Uani 1 1 d . . .
H52 H 0.7516 0.5242 0.1148 0.131 Uiso 1 1 calc R B 1
C53 C 0.684(3) 0.6057(14) 0.0188(6) 0.160(9) Uani 0.60(4) 1 d P B 1
H53A H 0.7351 0.6261 -0.0044 0.240 Uiso 0.60(4) 1 calc PR B 1
H53B H 0.6198 0.6273 0.0027 0.240 Uiso 0.60(4) 1 calc PR B 1
H53C H 0.6801 0.5545 0.0113 0.240 Uiso 0.60(4) 1 calc PR B 1
C53' C 0.759(4) 0.641(2) 0.0195(8) 0.160(12) Uani 0.40(4) 1 d P B 2
H53D H 0.7024 0.6659 -0.0039 0.240 Uiso 0.40(4) 1 calc PR B 2
H53E H 0.7591 0.5916 0.0036 0.240 Uiso 0.40(4) 1 calc PR B 2
H53F H 0.8201 0.6641 0.0118 0.240 Uiso 0.40(4) 1 calc PR B 2

loop_
_atom_site_aniso_label
_atom_site_aniso_U_11
_atom_site_aniso_U_22
_atom_site_aniso_U_33
_atom_site_aniso_U_23
_atom_site_aniso_U_13
_atom_site_aniso_U_12
Sc1 0.02922(19) 0.0329(2) 0.0305(2) 0.00320(16) 0.00369(15) -0.00119(16)
N1 0.0294(8) 0.0367(10) 0.0362(9) 0.0028(8) 0.0028(7) 0.0002(7)
N2 0.0305(9) 0.0487(11) 0.0326(9) 0.0048(8) 0.0035(7) -0.0044(8)
N3 0.0326(9) 0.0472(11) 0.0371(10) 0.0045(8) 0.0074(8) 0.0013(8)
Si1 0.0504(4) 0.0405(4) 0.0505(4) 0.0131(3) 0.0007(3) -0.0064(3)
Si2 0.0523(4) 0.0431(4) 0.0619(5) -0.0112(3) 0.0148(3) -0.0061(3)
C1 0.0459(12) 0.0378(12) 0.0446(13) 0.0039(10) 0.0043(10) -0.0016(10)
C2 0.145(4) 0.067(2) 0.098(3) 0.016(2) -0.007(2) 0.025(2)
C3 0.081(2) 0.083(2) 0.0658(19) 0.0199(17) -0.0145(16) -0.0216(17)
C4 0.072(4) 0.087(9) 0.069(5) 0.015(5) 0.014(3) -0.017(5)
C4' 0.072(8) 0.087(16) 0.069(12) 0.015(12) 0.014(8) -0.017(10)
C5 0.0434(12) 0.0437(13) 0.0445(13) -0.0044(10) 0.0078(10) -0.0057(10)
C6 0.112(3) 0.060(2) 0.101(3) 0.0051(18) 0.047(2) -0.0066(18)
C7 0.082(2) 0.075(2) 0.111(3) -0.031(2) -0.008(2) -0.0133(18)
C8 0.0709(19) 0.0629(19) 0.090(2) -0.0205(16) 0.0171(16) 0.0039(15)
C9 0.0297(10) 0.0417(12) 0.0447(13) 0.0096(10) 0.0088(9) 0.0024(9)
C10 0.0425(12) 0.0457(14) 0.0607(16) 0.0012(12) 0.0131(11) 0.0038(10)
C11 0.0596(16) 0.0459(15) 0.084(2) 0.0068(14) 0.0176(15) 0.0140(12)
C12 0.0511(15) 0.0625(19) 0.084(2) 0.0243(16) 0.0072(14) 0.0196(13)
C13 0.0417(13) 0.0673(18) 0.0604(16) 0.0182(14) -0.0009(11) 0.0053(12)
C14 0.0337(11) 0.0480(14) 0.0486(13) 0.0123(11) 0.0055(10) -0.0013(10)
C15 0.0517(14) 0.0522(16) 0.0695(18) -0.0159(13) 0.0095(13) 0.0061(12)
C16 0.092(2) 0.063(2) 0.114(3) -0.031(2) 0.013(2) -0.0056(17)
C17 0.080(2) 0.095(2) 0.0649(19) -0.0132(18) 0.0152(16) 0.0080(18)
C18 0.0384(12) 0.0553(15) 0.0535(15) 0.0024(12) -0.0038(10) -0.0024(11)
C19 0.088(2) 0.086(2) 0.0545(17) -0.0039(16) -0.0059(15) -0.0142(18)
C20 0.086(2) 0.0631(19) 0.086(2) 0.0055(17) 0.0102(17) -0.0246(16)
C21 0.0311(11) 0.0415(13) 0.0460(13) 0.0013(10) 0.0064(9) -0.0032(9)
C22 0.0371(11) 0.0395(12) 0.0378(12) 0.0035(10) 0.0088(9) -0.0024(9)
C23 0.0479(13) 0.0508(15) 0.0542(15) 0.0076(12) 0.0097(11) -0.0094(11)
C24 0.0687(17) 0.0516(15) 0.0561(16) 0.0164(13) 0.0165(13) -0.0087(13)
C25 0.0686(17) 0.0651(18) 0.0440(14) 0.0205(13) 0.0053(12) 0.0038(14)
C26 0.0466(13) 0.0643(17) 0.0423(13) 0.0123(12) 0.0024(10) -0.0005(12)
C27 0.0381(11) 0.0425(13) 0.0328(11) 0.0021(9) 0.0081(9) -0.0001(9)
C28 0.0356(11) 0.0489(13) 0.0330(11) 0.0046(10) 0.0002(9) -0.0007(10)
C29 0.0501(14) 0.0657(17) 0.0423(14) -0.0038(12) 0.0088(11) -0.0062(12)
C30 0.0737(18) 0.0722(19) 0.0481(15) -0.0177(14) 0.0089(13) -0.0051(15)
C31 0.0730(18) 0.0651(18) 0.0596(17) -0.0152(14) -0.0004(14) -0.0204(15)
C32 0.0509(14) 0.0673(18) 0.0535(16) -0.0024(13) 0.0033(12) -0.0192(13)
C33 0.0364(11) 0.0501(14) 0.0374(12) 0.0026(10) 0.0011(9) -0.0056(10)
C34 0.0284(10) 0.0590(15) 0.0437(13) 0.0057(11) 0.0047(9) -0.0045(10)
C35 0.0299(11) 0.0567(15) 0.0504(14) -0.0035(12) 0.0058(10) 0.0030(10)
C36 0.0443(13) 0.0623(17) 0.0729(18) 0.0058(14) 0.0090(12) 0.0132(12)
C37 0.0595(17) 0.073(2) 0.103(3) 0.0035(18) 0.0122(17) 0.0235(15)
C38 0.0581(18) 0.084(2) 0.108(3) -0.020(2) 0.0231(18) 0.0173(16)
C39 0.0512(15) 0.093(2) 0.0720(19) -0.0139(18) 0.0258(14) 0.0007(15)
C40 0.0342(12) 0.0674(17) 0.0524(15) -0.0092(13) 0.0102(10) -0.0046(11)
C41 0.0707(19) 0.076(2) 0.087(2) 0.0318(18) 0.0204(17) 0.0282(16)
C42 0.121(3) 0.129(4) 0.080(3) 0.032(2) 0.014(2) 0.037(3)
C43 0.117(3) 0.086(3) 0.153(4) 0.052(3) 0.038(3) 0.018(2)
C44 0.0467(13) 0.0780(19) 0.0443(14) 0.0000(13) 0.0150(11) -0.0079(12)
C45 0.081(2) 0.084(2) 0.079(2) 0.0061(18) 0.0072(17) -0.0231(18)
C46 0.088(2) 0.119(3) 0.0492(17) 0.0007(18) 0.0135(15) -0.010(2)
C47 0.10(2) 0.098(12) 0.099(6) 0.003(5) 0.012(6) 0.020(14)
C47' 0.10(4) 0.10(2) 0.099(11) 0.003(10) 0.012(12) 0.02(3)
C48 0.158(4) 0.094(3) 0.123(4) 0.020(3) 0.026(3) 0.030(3)
C49 0.110(3) 0.091(3) 0.119(4) -0.005(3) 0.021(3) 0.004(2)
C50 0.076(2) 0.125(4) 0.102(3) 0.010(3) 0.019(2) 0.010(2)
C51 0.081(2) 0.097(3) 0.131(4) 0.032(3) 0.018(3) -0.001(2)
C52 0.099(3) 0.087(3) 0.138(4) -0.006(3) 0.000(3) 0.022(2)
C53 0.18(2) 0.176(14) 0.118(8) -0.021(8) 0.005(8) 0.046(15)
C53' 0.18(3) 0.18(2) 0.118(12) -0.021(11) 0.005(13) 0.046(19)

loop_
_atom_type_symbol
_atom_type_description
_atom_type_scat_dispersion_real
_atom_type_scat_dispersion_imag
_atom_type_scat_source
C C 0.0033 0.0016 'International Tables Vol C Tables 4.2.6.8 and 6.1.1.4'
H H 0.0000 0.0000 'International Tables Vol C Tables 4.2.6.8 and 6.1.1.4'
N N 0.0061 0.0033 'International Tables Vol C Tables 4.2.6.8 and 6.1.1.4'
Si Si 0.0817 0.0704 'International Tables Vol C Tables 4.2.6.8 and 6.1.1.4'
Sc Sc 0.2519 0.3716 'International Tables Vol C Tables 4.2.6.8 and 6.1.1.4'

loop_
_geom_angle_atom_site_label_1
_geom_angle_atom_site_label_2
_geom_angle_atom_site_label_3
_geom_angle
N2 Sc1 C5 135.69(8)
N2 Sc1 C1 112.58(8)
C5 Sc1 C1 111.65(9)
N2 Sc1 N3 77.67(6)
C5 Sc1 N3 95.15(8)
C1 Sc1 N3 96.38(7)
N2 Sc1 N1 77.45(6)
C5 Sc1 N1 97.42(7)
C1 Sc1 N1 99.94(7)
N3 Sc1 N1 154.02(6)
C21 N1 C9 113.19(17)
C21 N1 Sc1 122.13(14)
C9 N1 Sc1 124.54(12)
C28 N2 C27 119.17(17)
C28 N2 Sc1 114.32(13)
C27 N2 Sc1 126.17(13)
C34 N3 C35 114.04(18)
C34 N3 Sc1 114.13(14)
C35 N3 Sc1 131.80(14)
C1 Si1 C4 111.5(4)
C1 Si1 C3 113.98(12)
C4 Si1 C3 110.6(7)
C1 Si1 C2 111.46(14)
C4 Si1 C2 102.4(9)
C3 Si1 C2 106.10(18)
C1 Si1 C4' 109.9(8)
C4 Si1 C4' 19.5(9)
C3 Si1 C4' 95.1(15)
C2 Si1 C4' 119.4(14)
C5 Si2 C6 109.98(13)
C5 Si2 C8 111.32(13)
C6 Si2 C8 109.28(16)
C5 Si2 C7 114.59(14)
C6 Si2 C7 105.42(18)
C8 Si2 C7 105.95(15)
Si1 C1 Sc1 131.49(12)
Si1 C1 H1A 104.4
Sc1 C1 H1A 104.4
Si1 C1 H1B 104.4
Sc1 C1 H1B 104.4
H1A C1 H1B 105.6
Si1 C2 H2A 109.5
Si1 C2 H2B 109.5
H2A C2 H2B 109.5
Si1 C2 H2C 109.5
H2A C2 H2C 109.5
H2B C2 H2C 109.5
Si1 C3 H3A 109.5
Si1 C3 H3B 109.5
H3A C3 H3B 109.5
Si1 C3 H3C 109.5
H3A C3 H3C 109.5
H3B C3 H3C 109.5
Si1 C4 H4A 109.5
Si1 C4 H4B 109.5
Si1 C4 H4C 109.5
Si1 C4' H4'D 109.5
Si1 C4' H4'E 109.5
H4'D C4' H4'E 109.5
Si1 C4' H4'F 109.5
H4'D C4' H4'F 109.5
H4'E C4' H4'F 109.5
Si2 C5 Sc1 130.64(12)
Si2 C5 H5A 104.6
Sc1 C5 H5A 104.6
Si2 C5 H5B 104.6
Sc1 C5 H5B 104.6
H5A C5 H5B 105.7
Si2 C6 H6A 109.5
Si2 C6 H6B 109.5
H6A C6 H6B 109.5
Si2 C6 H6C 109.5
H6A C6 H6C 109.5
H6B C6 H6C 109.5
Si2 C7 H7A 109.5
Si2 C7 H7B 109.5
H7A C7 H7B 109.5
Si2 C7 H7C 109.5
H7A C7 H7C 109.5
H7B C7 H7C 109.5
Si2 C8 H8A 109.5
Si2 C8 H8B 109.5
H8A C8 H8B 109.5
Si2 C8 H8C 109.5
H8A C8 H8C 109.5
H8B C8 H8C 109.5
C10 C9 C14 122.6(2)
C10 C9 N1 117.17(19)
C14 C9 N1 120.2(2)
C11 C10 C9 117.4(2)
C11 C10 C15 120.7(2)
C9 C10 C15 121.7(2)
C12 C11 C10 121.1(3)
C12 C11 H11 119.4
C10 C11 H11 119.4
C13 C12 C11 120.3(2)
C13 C12 H12 119.9
C11 C12 H12 119.9
C12 C13 C14 121.8(2)
C12 C13 H13 119.1
C14 C13 H13 119.1
C13 C14 C9 116.7(2)
C13 C14 C18 120.6(2)
C9 C14 C18 122.6(2)
C16 C15 C10 114.3(3)
C16 C15 C17 109.6(2)
C10 C15 C17 110.6(2)
C16 C15 H15 107.3
C10 C15 H15 107.3
C17 C15 H15 107.3
C15 C16 H16A 109.5
C15 C16 H16B 109.5
H16A C16 H16B 109.5
C15 C16 H16C 109.5
H16A C16 H16C 109.5
H16B C16 H16C 109.5
C15 C17 H17A 109.5
C15 C17 H17B 109.5
H17A C17 H17B 109.5
C15 C17 H17C 109.5
H17A C17 H17C 109.5
H17B C17 H17C 109.5
C14 C18 C19 112.9(2)
C14 C18 C20 111.7(2)
C19 C18 C20 109.6(2)
C14 C18 H18 107.5
C19 C18 H18 107.5
C20 C18 H18 107.5
C18 C19 H19A 109.5
C18 C19 H19B 109.5
H19A C19 H19B 109.5
C18 C19 H19C 109.5
H19A C19 H19C 109.5
H19B C19 H19C 109.5
C18 C20 H20A 109.5
C18 C20 H20B 109.5
H20A C20 H20B 109.5
C18 C20 H20C 109.5
H20A C20 H20C 109.5
H20B C20 H20C 109.5
N1 C21 C22 127.38(19)
N1 C21 H21 116.3
C22 C21 H21 116.3
C23 C22 C27 119.4(2)
C23 C22 C21 117.45(19)
C27 C22 C21 122.25(19)
C24 C23 C22 121.7(2)
C24 C23 H23 119.1
C22 C23 H23 119.1
C23 C24 C25 118.9(2)
C23 C24 H24 120.6
C25 C24 H24 120.6
C26 C25 C24 121.1(2)
C26 C25 H25 119.4
C24 C25 H25 119.4
C25 C26 C27 121.4(2)
C25 C26 H26 119.3
C27 C26 H26 119.3
N2 C27 C26 121.91(19)
N2 C27 C22 120.67(18)
C26 C27 C22 117.4(2)
N2 C28 C29 121.8(2)
N2 C28 C33 120.70(19)
C29 C28 C33 117.4(2)
C30 C29 C28 121.3(2)
C30 C29 H29 119.4
C28 C29 H29 119.4
C29 C30 C31 121.3(3)
C29 C30 H30 119.4
C31 C30 H30 119.4
C32 C31 C30 119.0(2)
C32 C31 H31 120.5
C30 C31 H31 120.5
C31 C32 C33 121.7(2)
C31 C32 H32 119.1
C33 C32 H32 119.1
C32 C33 C28 119.2(2)
C32 C33 C34 118.4(2)
C28 C33 C34 121.6(2)
N3 C34 C33 126.37(19)
N3 C34 H34 116.8
C33 C34 H34 116.8
C40 C35 C36 122.2(2)
C40 C35 N3 120.2(2)
C36 C35 N3 117.6(2)
C37 C36 C35 117.9(3)
C37 C36 C41 120.2(3)
C35 C36 C41 122.0(2)
C38 C37 C36 121.0(3)
C38 C37 H37 119.5
C36 C37 H37 119.5
C37 C38 C39 120.4(3)
C37 C38 H38 119.8
C39 C38 H38 119.8
C38 C39 C40 121.6(3)
C38 C39 H39 119.2
C40 C39 H39 119.2
C35 C40 C39 116.9(3)
C35 C40 C44 122.3(2)
C39 C40 C44 120.8(2)
C36 C41 C42 111.8(3)
C36 C41 C43 112.7(3)
C42 C41 C43 110.3(3)
C36 C41 H41 107.3
C42 C41 H41 107.3
C43 C41 H41 107.3
C41 C42 H42A 109.5
C41 C42 H42B 109.5
H42A C42 H42B 109.5
C41 C42 H42C 109.5
H42A C42 H42C 109.5
H42B C42 H42C 109.5
C41 C43 H43A 109.5
C41 C43 H43B 109.5
H43A C43 H43B 109.5
C41 C43 H43C 109.5
H43A C43 H43C 109.5
H43B C43 H43C 109.5
C40 C44 C46 112.9(2)
C40 C44 C45 111.6(2)
C46 C44 C45 109.9(2)
C40 C44 H44 107.4
C46 C44 H44 107.4
C45 C44 H44 107.4
C44 C45 H45A 109.5
C44 C45 H45B 109.5
H45A C45 H45B 109.5
C44 C45 H45C 109.5
H45A C45 H45C 109.5
H45B C45 H45C 109.5
C44 C46 H46A 109.5
C44 C46 H46B 109.5
H46A C46 H46B 109.5
C44 C46 H46C 109.5
H46A C46 H46C 109.5
H46B C46 H46C 109.5
C52 C47 C48 115.3(19)
C52 C47 C53 120(3)
C48 C47 C53 124(3)
C48 C47' C53' 124(3)
C48 C47' C52 107(7)
C53' C47' C52 123(6)
C47' C48 C49 123.7(13)
C47' C48 C47 28(5)
C49 C48 C47 119.2(12)
C47' C48 H48 108.8
C49 C48 H48 120.4
C47 C48 H48 120.4
C50 C49 C48 119.8(5)
C50 C49 H49 120.1
C48 C49 H49 120.1
C49 C50 C51 120.5(5)
C49 C50 H50 119.8
C51 C50 H50 119.8
C50 C51 C52 121.1(4)
C50 C51 H51 119.5
C52 C51 H51 119.5
C47 C52 C51 122.3(10)
C47 C52 C47' 24.7(13)
C51 C52 C47' 115(2)
C47 C52 H52 118.8
C51 C52 H52 118.8
C47' C52 H52 119.9
C47' C53' H53D 109.5
C47' C53' H53E 109.5
H53D C53' H53E 109.5
C47' C53' H53F 109.5
H53D C53' H53F 109.5
H53E C53' H53F 109.5

loop_
_geom_bond_atom_site_label_1
_geom_bond_atom_site_label_2
_geom_bond_distance
Sc1 N2 2.1411(17)
Sc1 C5 2.224(2)
Sc1 C1 2.226(2)
Sc1 N3 2.3270(17)
Sc1 N1 2.3421(17)
N1 C21 1.288(3)
N1 C9 1.462(3)
N2 C28 1.391(3)
N2 C27 1.394(3)
N3 C34 1.286(3)
N3 C35 1.454(3)
Si1 C1 1.849(2)
Si1 C4 1.850(11)
Si1 C3 1.856(3)
Si1 C2 1.879(4)
Si1 C4' 1.96(3)
Si2 C5 1.843(2)
Si2 C6 1.871(3)
Si2 C8 1.872(3)
Si2 C7 1.877(3)
C1 H1A 0.9900
C1 H1B 0.9900
C2 H2A 0.9800
C2 H2B 0.9800
C2 H2C 0.9800
C3 H3A 0.9800
C3 H3B 0.9800
C3 H3C 0.9800
C4 H4A 0.9800
C4 H4B 0.9800
C4 H4C 0.9800
C4' H4'D 0.9800
C4' H4'E 0.9800
C4' H4'F 0.9800
C5 H5A 0.9900
C5 H5B 0.9900
C6 H6A 0.9800
C6 H6B 0.9800
C6 H6C 0.9800
C7 H7A 0.9800
C7 H7B 0.9800
C7 H7C 0.9800
C8 H8A 0.9800
C8 H8B 0.9800
C8 H8C 0.9800
C9 C10 1.403(3)
C9 C14 1.405(3)
C10 C11 1.392(3)
C10 C15 1.532(4)
C11 C12 1.382(4)
C11 H11 0.9500
C12 C13 1.367(4)
C12 H12 0.9500
C13 C14 1.401(3)
C13 H13 0.9500
C14 C18 1.514(3)
C15 C16 1.529(4)
C15 C17 1.536(4)
C15 H15 1.0000
C16 H16A 0.9800
C16 H16B 0.9800
C16 H16C 0.9800
C17 H17A 0.9800
C17 H17B 0.9800
C17 H17C 0.9800
C18 C19 1.526(4)
C18 C20 1.528(4)
C18 H18 1.0000
C19 H19A 0.9800
C19 H19B 0.9800
C19 H19C 0.9800
C20 H20A 0.9800
C20 H20B 0.9800
C20 H20C 0.9800
C21 C22 1.444(3)
C21 H21 0.9500
C22 C23 1.413(3)
C22 C27 1.415(3)
C23 C24 1.361(3)
C23 H23 0.9500
C24 C25 1.391(4)
C24 H24 0.9500
C25 C26 1.373(3)
C25 H25 0.9500
C26 C27 1.408(3)
C26 H26 0.9500
C28 C29 1.410(3)
C28 C33 1.422(3)
C29 C30 1.372(4)
C29 H29 0.9500
C30 C31 1.388(4)
C30 H30 0.9500
C31 C32 1.362(4)
C31 H31 0.9500
C32 C33 1.414(3)
C32 H32 0.9500
C33 C34 1.448(3)
C34 H34 0.9500
C35 C40 1.396(3)
C35 C36 1.406(4)
C36 C37 1.392(4)
C36 C41 1.514(4)
C37 C38 1.369(5)
C37 H37 0.9500
C38 C39 1.375(5)
C38 H38 0.9500
C39 C40 1.403(4)
C39 H39 0.9500
C40 C44 1.508(4)
C41 C42 1.532(5)
C41 C43 1.540(5)
C41 H41 1.0000
C42 H42A 0.9800
C42 H42B 0.9800
C42 H42C 0.9800
C43 H43A 0.9800
C43 H43B 0.9800
C43 H43C 0.9800
C44 C46 1.531(4)
C44 C45 1.534(4)
C44 H44 1.0000
C45 H45A 0.9800
C45 H45B 0.9800
C45 H45C 0.9800
C46 H46A 0.9800
C46 H46B 0.9800
C46 H46C 0.9800
C47 C52 1.30(3)
C47 C48 1.47(5)
C47 C53 1.53(2)
C47' C48 1.29(3)
C47' C53' 1.50(5)
C47' C52 1.62(11)
C48 C49 1.359(6)
C48 H48 0.9500
C49 C50 1.323(5)
C49 H49 0.9500
C50 C51 1.339(6)
C50 H50 0.9500
C51 C52 1.343(6)
C51 H51 0.9500
C52 H52 0.9500
C53 H53A 0.9800
C53 H53B 0.9800
C53 H53C 0.9800
C53' H53D 0.9800
C53' H53E 0.9800
C53' H53F 0.9800

loop_
_geom_torsion_atom_site_label_1
_geom_torsion_atom_site_label_2
_geom_torsion_atom_site_label_3
_geom_torsion_atom_site_label_4
_geom_torsion
N2 Sc1 N1 C21 37.09(17)
C5 Sc1 N1 C21 -98.17(17)
C1 Sc1 N1 C21 148.22(17)
N3 Sc1 N1 C21 20.1(3)
N2 Sc1 N1 C9 -138.43(17)
C5 Sc1 N1 C9 86.31(17)
C1 Sc1 N1 C9 -27.31(17)
N3 Sc1 N1 C9 -155.41(16)
C5 Sc1 N2 C28 -147.98(15)
C1 Sc1 N2 C28 28.56(17)
N3 Sc1 N2 C28 -63.29(15)
N1 Sc1 N2 C28 124.24(15)
C5 Sc1 N2 C27 38.8(2)
C1 Sc1 N2 C27 -144.68(17)
N3 Sc1 N2 C27 123.47(18)
N1 Sc1 N2 C27 -49.00(17)
N2 Sc1 N3 C34 52.46(16)
C5 Sc1 N3 C34 -171.84(16)
C1 Sc1 N3 C34 -59.33(17)
N1 Sc1 N3 C34 69.4(2)
N2 Sc1 N3 C35 -129.7(2)
C5 Sc1 N3 C35 6.0(2)
C1 Sc1 N3 C35 118.5(2)
N1 Sc1 N3 C35 -112.8(2)
C4 Si1 C1 Sc1 108.3(10)
C3 Si1 C1 Sc1 -17.9(2)
C2 Si1 C1 Sc1 -137.9(2)
C4' Si1 C1 Sc1 87.5(18)
N2 Sc1 C1 Si1 156.95(14)
C5 Sc1 C1 Si1 -25.64(19)
N3 Sc1 C1 Si1 -123.78(16)
N1 Sc1 C1 Si1 76.52(16)
C6 Si2 C5 Sc1 -20.3(2)
C8 Si2 C5 Sc1 101.02(18)
C7 Si2 C5 Sc1 -138.78(18)
N2 Sc1 C5 Si2 -1.8(2)
C1 Sc1 C5 Si2 -178.41(14)
N3 Sc1 C5 Si2 -79.44(15)
N1 Sc1 C5 Si2 77.76(15)
C21 N1 C9 C10 -90.0(2)
Sc1 N1 C9 C10 85.9(2)
C21 N1 C9 C14 88.0(2)
Sc1 N1 C9 C14 -96.1(2)
C14 C9 C10 C11 1.1(3)
N1 C9 C10 C11 179.0(2)
C14 C9 C10 C15 -174.6(2)
N1 C9 C10 C15 3.3(3)
C9 C10 C11 C12 -1.5(4)
C15 C10 C11 C12 174.2(2)
C10 C11 C12 C13 0.8(4)
C11 C12 C13 C14 0.5(4)
C12 C13 C14 C9 -1.0(4)
C12 C13 C14 C18 -178.9(2)
C10 C9 C14 C13 0.1(3)
N1 C9 C14 C13 -177.71(19)
C10 C9 C14 C18 178.0(2)
N1 C9 C14 C18 0.2(3)
C11 C10 C15 C16 40.4(3)
C9 C10 C15 C16 -144.0(2)
C11 C10 C15 C17 -83.9(3)
C9 C10 C15 C17 91.7(3)
C13 C14 C18 C19 -42.3(3)
C9 C14 C18 C19 139.9(2)
C13 C14 C18 C20 81.8(3)
C9 C14 C18 C20 -96.0(3)
C9 N1 C21 C22 164.5(2)
Sc1 N1 C21 C22 -11.5(3)
N1 C21 C22 C23 166.1(2)
N1 C21 C22 C27 -24.7(4)
C27 C22 C23 C24 1.5(4)
C21 C22 C23 C24 171.0(2)
C22 C23 C24 C25 -2.9(4)
C23 C24 C25 C26 1.4(4)
C24 C25 C26 C27 1.5(4)
C28 N2 C27 C26 43.6(3)
Sc1 N2 C27 C26 -143.48(19)
C28 N2 C27 C22 -138.5(2)
Sc1 N2 C27 C22 34.5(3)
C25 C26 C27 N2 175.2(2)
C25 C26 C27 C22 -2.9(4)
C23 C22 C27 N2 -176.6(2)
C21 C22 C27 N2 14.4(3)
C23 C22 C27 C26 1.4(3)
C21 C22 C27 C26 -167.6(2)
C27 N2 C28 C29 39.6(3)
Sc1 N2 C28 C29 -134.10(19)
C27 N2 C28 C33 -144.2(2)
Sc1 N2 C28 C33 42.1(2)
N2 C28 C29 C30 172.4(2)
C33 C28 C29 C30 -3.9(4)
C28 C29 C30 C31 1.6(4)
C29 C30 C31 C32 1.7(5)
C30 C31 C32 C33 -2.6(4)
C31 C32 C33 C28 0.2(4)
C31 C32 C33 C34 169.7(3)
N2 C28 C33 C32 -173.3(2)
C29 C28 C33 C32 3.0(3)
N2 C28 C33 C34 17.5(3)
C29 C28 C33 C34 -166.1(2)
C35 N3 C34 C33 163.6(2)
Sc1 N3 C34 C33 -18.2(3)
C32 C33 C34 N3 161.2(2)
C28 C33 C34 N3 -29.6(4)
C34 N3 C35 C40 96.8(3)
Sc1 N3 C35 C40 -81.0(3)
C34 N3 C35 C36 -82.1(3)
Sc1 N3 C35 C36 100.1(2)
C40 C35 C36 C37 -3.3(4)
N3 C35 C36 C37 175.6(2)
C40 C35 C36 C41 176.7(3)
N3 C35 C36 C41 -4.4(4)
C35 C36 C37 C38 1.0(5)
C41 C36 C37 C38 -179.0(3)
C36 C37 C38 C39 1.6(5)
C37 C38 C39 C40 -1.9(5)
C36 C35 C40 C39 2.9(4)
N3 C35 C40 C39 -175.9(2)
C36 C35 C40 C44 -178.7(2)
N3 C35 C40 C44 2.5(3)
C38 C39 C40 C35 -0.3(4)
C38 C39 C40 C44 -178.7(3)
C37 C36 C41 C42 -84.6(4)
C35 C36 C41 C42 95.4(3)
C37 C36 C41 C43 40.3(4)
C35 C36 C41 C43 -139.7(3)
C35 C40 C44 C46 141.0(2)
C39 C40 C44 C46 -40.7(3)
C35 C40 C44 C45 -94.7(3)
C39 C40 C44 C45 83.7(3)
C53' C47' C48 C49 -167(8)
C52 C47' C48 C49 40(12)
C53' C47' C48 C47 103(14)
C52 C47' C48 C47 -50(7)
C52 C47 C48 C47' 92(7)
C53 C47 C48 C47' -81(7)
C52 C47 C48 C49 -15(7)
C53 C47 C48 C49 171(5)
C47' C48 C49 C50 -26(10)
C47 C48 C49 C50 7(4)
C48 C49 C50 C51 0.8(7)
C49 C50 C51 C52 -0.8(6)
C48 C47 C52 C51 16(8)
C53 C47 C52 C51 -170(4)
C48 C47 C52 C47' -65(6)
C53 C47 C52 C47' 109(7)
C50 C51 C52 C47 -8(5)
C50 C51 C52 C47' 19(5)
C48 C47' C52 C47 76(8)
C53' C47' C52 C47 -77(10)
C48 C47' C52 C51 -36(10)
C53' C47' C52 C51 170(8)
